data_4028802
loop_
_publ_author_name
'Jaclyn Chau'
'Sanjia Xu'
'Marco A. Ciufolini'

_publ_section_title
;
 Assembly of a Key Dienic Intermediate for Tetrodotoxin via a
 Machetti-DeSarlo Reaction
;
_journal_name_full 'Journal of Organic Chemistry'
_journal_page_first 11901
_journal_page_last 11910
_journal_paper_doi 10.1021/jo401960p
_journal_volume 78
_journal_year 2013
_chemical_formula_sum 'C29 H36 Cl2 N2 O5 Si'
_chemical_formula_weight 591.59
_chemical_name_systematic
;
 ?
;
_space_group_IT_number 2
_symmetry_cell_setting triclinic
_symmetry_space_group_name_Hall '-P 1'
_symmetry_space_group_name_H-M 'P -1'
_atom_sites_solution_hydrogens geom
_atom_sites_solution_primary direct
_atom_sites_solution_secondary difmap
_audit_creation_method SHELXL-97
_cell_angle_alpha 78.541(2)
_cell_angle_beta 77.525(2)
_cell_angle_gamma 69.229(2)
_cell_formula_units_Z 2
_cell_length_a 9.5513(11)
_cell_length_b 10.1186(11)
_cell_length_c 17.6081(19)
_cell_measurement_reflns_used 9965
_cell_measurement_temperature 90.0(1)
_cell_measurement_theta_max 30.40
_cell_measurement_theta_min 2.62
_cell_volume 1539.6(3)
_computing_structure_refinement 'SHELXL-97 (Sheldrick, 1997)'
_diffrn_ambient_temperature 90.0(1)
_diffrn_measured_fraction_theta_full 0.996
_diffrn_measured_fraction_theta_max 0.996
_diffrn_measurement_device_type 'Bruker APEX DUO'
_diffrn_measurement_method 'area detector'
_diffrn_radiation_monochromator graphite
_diffrn_radiation_source 'fine-focus sealed tube'
_diffrn_radiation_type MoK\a
_diffrn_radiation_wavelength 0.71073
_diffrn_reflns_av_R_equivalents 0.0284
_diffrn_reflns_av_sigmaI/netI 0.0281
_diffrn_reflns_limit_h_max 13
_diffrn_reflns_limit_h_min -13
_diffrn_reflns_limit_k_max 14
_diffrn_reflns_limit_k_min -14
_diffrn_reflns_limit_l_max 25
_diffrn_reflns_limit_l_min -25
_diffrn_reflns_number 34341
_diffrn_reflns_theta_full 30.52
_diffrn_reflns_theta_max 30.52
_diffrn_reflns_theta_min 2.17
_exptl_absorpt_coefficient_mu 0.289
_exptl_absorpt_correction_T_max 0.986
_exptl_absorpt_correction_T_min 0.872
_exptl_absorpt_correction_type multi-scan
_exptl_crystal_colour colourless
_exptl_crystal_density_diffrn 1.276
_exptl_crystal_description plate
_exptl_crystal_F_000 624
_exptl_crystal_size_max 0.35
_exptl_crystal_size_mid 0.15
_exptl_crystal_size_min 0.05
_refine_diff_density_max 0.548
_refine_diff_density_min -0.485
_refine_diff_density_rms 0.055
_refine_ls_extinction_method none
_refine_ls_goodness_of_fit_ref 1.033
_refine_ls_hydrogen_treatment mixed
_refine_ls_matrix_type full
_refine_ls_number_parameters 393
_refine_ls_number_reflns 9366
_refine_ls_number_restraints 6
_refine_ls_restrained_S_all 1.033
_refine_ls_R_factor_all 0.0524
_refine_ls_R_factor_gt 0.0386
_refine_ls_shift/su_max 0.052
_refine_ls_shift/su_mean 0.007
_refine_ls_structure_factor_coef Fsqd
_refine_ls_weighting_details 'calc w=1/[\s^2^(Fo^2^)+(0.0524P)^2^+0.5909P] where P=(Fo^2^+2Fc^2^)/3'
_refine_ls_weighting_scheme calc
_refine_ls_wR_factor_gt 0.0983
_refine_ls_wR_factor_ref 0.1058
_reflns_number_gt 7568
_reflns_number_total 9366
_reflns_threshold_expression >2sigma(I)
_cod_data_source_file jo401960p_si_003.cif
_cod_data_source_block mc044
_cod_database_code 4028802

loop_
_symmetry_equiv_pos_as_xyz
'x, y, z'
'-x, -y, -z'

loop_
_atom_site_label
_atom_site_type_symbol
_atom_site_fract_x
_atom_site_fract_y
_atom_site_fract_z
_atom_site_U_iso_or_equiv
_atom_site_adp_type
_atom_site_occupancy
_atom_site_symmetry_multiplicity
_atom_site_calc_flag
_atom_site_refinement_flags
_atom_site_disorder_assembly
_atom_site_disorder_group
C1 C 0.77497(12) 0.54487(12) 0.93076(7) 0.0126(2) Uani 1 1 d . . .
H1 H 0.7831 0.4491 0.9522 0.015 Uiso 1 1 calc R . .
C2 C 0.83098(13) 0.57120(12) 0.85547(7) 0.0133(2) Uani 1 1 d . . .
H2 H 0.8826 0.4915 0.8277 0.016 Uiso 1 1 calc R . .
C3 C 0.81931(12) 0.71721(12) 0.81052(6) 0.0122(2) Uani 1 1 d . . .
H3 H 0.9228 0.7267 0.7957 0.015 Uiso 1 1 calc R . .
C4 C 0.71678(12) 0.83441(12) 0.85911(6) 0.01153(19) Uani 1 1 d . . .
H4 H 0.6088 0.8473 0.8572 0.014 Uiso 1 1 calc R . .
C5 C 0.74206(12) 0.79498(11) 0.94559(6) 0.01092(19) Uani 1 1 d . . .
H5 H 0.6747 0.8760 0.9747 0.013 Uiso 1 1 calc R . .
C6 C 0.69887(12) 0.65949(11) 0.98427(6) 0.01063(19) Uani 1 1 d . . .
C7 C 0.75116(13) 0.60411(12) 1.06501(7) 0.0125(2) Uani 1 1 d . . .
H7A H 0.8631 0.5760 1.0573 0.015 Uiso 1 1 calc R . .
H7B H 0.7097 0.6832 1.0973 0.015 Uiso 1 1 calc R . .
C8 C 0.70424(12) 0.47899(12) 1.10986(7) 0.0125(2) Uani 1 1 d . . .
C9 C 0.90032(13) 0.77598(12) 0.94973(7) 0.0135(2) Uani 1 1 d . . .
C15 C 0.43306(13) 0.79506(12) 1.03662(7) 0.0128(2) Uani 1 1 d . . .
C16 C 0.26818(14) 0.81971(14) 1.03688(9) 0.0221(3) Uani 1 1 d . . .
H16A H 0.2266 0.7721 1.0860 0.033 Uiso 1 1 calc R . .
H16B H 0.2579 0.7807 0.9925 0.033 Uiso 1 1 calc R . .
H16C H 0.2126 0.9223 1.0323 0.033 Uiso 1 1 calc R . .
C19 C 0.74490(15) 0.30159(14) 1.21968(8) 0.0215(3) Uani 1 1 d . . .
H19A H 0.6364 0.3232 1.2400 0.032 Uiso 1 1 calc R . .
H19B H 0.8020 0.2710 1.2636 0.032 Uiso 1 1 calc R . .
H19C H 0.7779 0.2251 1.1868 0.032 Uiso 1 1 calc R . .
C21 C 0.70916(14) 0.80493(13) 0.58579(7) 0.0159(2) Uani 1 1 d . . .
C22 C 0.74362(19) 0.75223(17) 0.50594(8) 0.0308(3) Uani 1 1 d . . .
H22A H 0.6796 0.8236 0.4704 0.046 Uiso 1 1 calc R . .
H22B H 0.7228 0.6622 0.5125 0.046 Uiso 1 1 calc R . .
H22C H 0.8506 0.7372 0.4838 0.046 Uiso 1 1 calc R . .
C23 C 0.73935(19) 0.94724(15) 0.57587(10) 0.0313(3) Uani 1 1 d . . .
H23A H 0.8404 0.9381 0.5454 0.047 Uiso 1 1 calc R . .
H23B H 0.7342 0.9722 0.6276 0.047 Uiso 1 1 calc R . .
H23C H 0.6627 1.0222 0.5483 0.047 Uiso 1 1 calc R . .
C24 C 0.53984(15) 0.83185(16) 0.61854(9) 0.0266(3) Uani 1 1 d . . .
H24A H 0.4784 0.9026 0.5817 0.040 Uiso 1 1 calc R . .
H24B H 0.5159 0.8677 0.6692 0.040 Uiso 1 1 calc R . .
H24C H 0.5174 0.7425 0.6256 0.040 Uiso 1 1 calc R . .
C25 C 0.76515(13) 0.49970(12) 0.67315(7) 0.0141(2) Uani 1 1 d . . .
C26 C 0.82137(14) 0.40357(13) 0.61754(7) 0.0172(2) Uani 1 1 d . . .
H26 H 0.8908 0.4210 0.5724 0.021 Uiso 1 1 calc R . .
C27 C 0.77732(15) 0.28307(14) 0.62737(8) 0.0206(2) Uani 1 1 d . . .
H27 H 0.8169 0.2193 0.5891 0.025 Uiso 1 1 calc R . .
C28 C 0.67545(15) 0.25583(14) 0.69310(8) 0.0203(2) Uani 1 1 d . . .
H28 H 0.6458 0.1734 0.7000 0.024 Uiso 1 1 calc R . .
C29 C 0.61745(14) 0.35008(14) 0.74853(8) 0.0185(2) Uani 1 1 d . . .
H29 H 0.5473 0.3324 0.7933 0.022 Uiso 1 1 calc R . .
C30 C 0.66160(13) 0.47031(13) 0.73877(7) 0.0155(2) Uani 1 1 d . . .
H30 H 0.6210 0.5338 0.7772 0.019 Uiso 1 1 calc R . .
C31 C 1.03201(13) 0.61226(13) 0.63463(7) 0.0154(2) Uani 1 1 d . . .
C32 C 1.11014(16) 0.70291(16) 0.59019(8) 0.0258(3) Uani 1 1 d . . .
H32 H 1.0543 0.7972 0.5704 0.031 Uiso 1 1 calc R . .
C33 C 1.26848(17) 0.65781(19) 0.57425(9) 0.0316(3) Uani 1 1 d . . .
H33 H 1.3186 0.7208 0.5429 0.038 Uiso 1 1 calc R . .
C34 C 1.35254(15) 0.52303(18) 0.60360(8) 0.0273(3) Uani 1 1 d . . .
H34 H 1.4602 0.4933 0.5931 0.033 Uiso 1 1 calc R . .
C35 C 1.27863(15) 0.43102(16) 0.64865(10) 0.0271(3) Uani 1 1 d . . .
H35 H 1.3357 0.3381 0.6696 0.032 Uiso 1 1 calc R . .
C36 C 1.12068(15) 0.47492(14) 0.66322(9) 0.0220(3) Uani 1 1 d . . .
H36 H 1.0716 0.4102 0.6933 0.026 Uiso 1 1 calc R . .
N10 N 1.02397(12) 0.76203(12) 0.95210(7) 0.0201(2) Uani 1 1 d . . .
N13 N 0.53266(11) 0.69981(10) 0.99107(6) 0.01166(17) Uani 1 1 d . . .
O11 O 0.74570(10) 0.96316(9) 0.82539(5) 0.01517(16) Uani 1 1 d . . .
O12 O 0.75532(10) 0.73837(9) 0.74119(5) 0.01470(16) Uani 1 1 d . . .
O14 O 0.61702(10) 0.43082(9) 1.09300(5) 0.01554(17) Uani 1 1 d . . .
O17 O 0.47380(9) 0.85840(9) 1.07692(5) 0.01507(16) Uani 1 1 d . . .
O18 O 0.77205(10) 0.42793(9) 1.17338(5) 0.01647(17) Uani 1 1 d . . .
Si20 Si 0.81940(4) 0.66542(3) 0.659345(18) 0.01196(7) Uani 1 1 d . . .
H13N H 0.4997(18) 0.6547(17) 0.9677(10) 0.017(4) Uiso 1 1 d . . .
H11O H 0.684(2) 1.028(2) 0.8517(12) 0.036(5) Uiso 1 1 d . . .
C37 C 0.9750(14) 0.901(3) 0.2305(7) 0.053(5) Uani 0.303(15) 1 d PD A 1
H37A H 1.0555 0.8090 0.2418 0.063 Uiso 0.303(15) 1 calc PR A 1
H37B H 1.0245 0.9725 0.2039 0.063 Uiso 0.303(15) 1 calc PR A 1
Cl1 Cl 0.8649(10) 0.8810(11) 0.1685(5) 0.088(2) Uani 0.303(15) 1 d PD A 1
Cl2 Cl 0.8626(9) 0.9554(8) 0.3186(5) 0.102(3) Uani 0.303(15) 1 d PD A 1
Cl2B Cl 0.8504(2) 0.94654(15) 0.31260(8) 0.0378(5) Uani 0.697(15) 1 d PD A 2
Cl1B Cl 0.8885(3) 0.8491(3) 0.16086(8) 0.0439(5) Uani 0.697(15) 1 d PD A 2
C37B C 0.9765(4) 0.8882(9) 0.2278(2) 0.0246(11) Uani 0.697(15) 1 d PD A 2
H37C H 1.0599 0.8018 0.2434 0.030 Uiso 0.697(15) 1 calc PR A 2
H37D H 1.0215 0.9631 0.2014 0.030 Uiso 0.697(15) 1 calc PR A 2

loop_
_atom_site_aniso_label
_atom_site_aniso_U_11
_atom_site_aniso_U_22
_atom_site_aniso_U_33
_atom_site_aniso_U_23
_atom_site_aniso_U_13
_atom_site_aniso_U_12
C1 0.0116(5) 0.0099(5) 0.0163(5) -0.0028(4) -0.0035(4) -0.0023(4)
C2 0.0115(5) 0.0115(5) 0.0164(5) -0.0045(4) -0.0034(4) -0.0011(4)
C3 0.0111(5) 0.0133(5) 0.0118(5) -0.0028(4) -0.0023(4) -0.0028(4)
C4 0.0110(5) 0.0112(5) 0.0122(5) -0.0016(4) -0.0019(4) -0.0034(4)
C5 0.0099(4) 0.0107(5) 0.0129(5) -0.0025(4) -0.0018(4) -0.0037(4)
C6 0.0087(4) 0.0107(5) 0.0128(5) -0.0019(4) -0.0027(4) -0.0029(4)
C7 0.0120(5) 0.0127(5) 0.0138(5) -0.0016(4) -0.0042(4) -0.0040(4)
C8 0.0110(5) 0.0129(5) 0.0119(5) -0.0028(4) -0.0006(4) -0.0017(4)
C9 0.0141(5) 0.0132(5) 0.0135(5) -0.0027(4) -0.0024(4) -0.0041(4)
C15 0.0107(5) 0.0114(5) 0.0157(5) -0.0010(4) -0.0018(4) -0.0035(4)
C16 0.0106(5) 0.0206(6) 0.0376(7) -0.0127(5) -0.0032(5) -0.0038(4)
C19 0.0206(6) 0.0222(6) 0.0185(6) 0.0069(5) -0.0042(5) -0.0076(5)
C21 0.0163(5) 0.0152(5) 0.0147(5) -0.0013(4) -0.0029(4) -0.0036(4)
C22 0.0379(8) 0.0305(7) 0.0152(6) -0.0035(5) -0.0085(6) 0.0022(6)
C23 0.0331(8) 0.0172(6) 0.0447(9) 0.0064(6) -0.0170(7) -0.0086(6)
C24 0.0161(6) 0.0313(7) 0.0255(7) 0.0048(5) -0.0059(5) -0.0026(5)
C25 0.0124(5) 0.0136(5) 0.0159(5) -0.0016(4) -0.0036(4) -0.0033(4)
C26 0.0168(5) 0.0165(5) 0.0176(5) -0.0044(4) -0.0003(4) -0.0050(4)
C27 0.0234(6) 0.0159(5) 0.0236(6) -0.0061(5) -0.0041(5) -0.0058(5)
C28 0.0220(6) 0.0160(5) 0.0255(6) -0.0006(5) -0.0077(5) -0.0085(5)
C29 0.0160(5) 0.0204(6) 0.0191(6) 0.0012(4) -0.0032(4) -0.0079(4)
C30 0.0127(5) 0.0170(5) 0.0158(5) -0.0027(4) -0.0027(4) -0.0034(4)
C31 0.0137(5) 0.0200(6) 0.0137(5) -0.0044(4) -0.0019(4) -0.0057(4)
C32 0.0186(6) 0.0323(7) 0.0262(7) 0.0079(5) -0.0076(5) -0.0119(5)
C33 0.0202(6) 0.0500(10) 0.0259(7) 0.0083(6) -0.0049(5) -0.0194(7)
C34 0.0136(6) 0.0464(9) 0.0243(7) -0.0118(6) -0.0017(5) -0.0095(6)
C35 0.0152(6) 0.0258(7) 0.0399(8) -0.0114(6) -0.0071(5) -0.0009(5)
C36 0.0162(6) 0.0183(6) 0.0319(7) -0.0049(5) -0.0040(5) -0.0051(5)
N10 0.0154(5) 0.0235(5) 0.0234(5) -0.0047(4) -0.0041(4) -0.0075(4)
N13 0.0096(4) 0.0119(4) 0.0151(4) -0.0039(3) -0.0033(3) -0.0036(3)
O11 0.0171(4) 0.0110(4) 0.0156(4) -0.0017(3) 0.0006(3) -0.0043(3)
O12 0.0154(4) 0.0158(4) 0.0120(4) -0.0043(3) -0.0035(3) -0.0019(3)
O14 0.0139(4) 0.0159(4) 0.0179(4) -0.0015(3) -0.0035(3) -0.0059(3)
O17 0.0134(4) 0.0152(4) 0.0176(4) -0.0057(3) -0.0013(3) -0.0046(3)
O18 0.0175(4) 0.0186(4) 0.0138(4) 0.0018(3) -0.0055(3) -0.0069(3)
Si20 0.01194(14) 0.01238(14) 0.01145(14) -0.00229(11) -0.00171(11) -0.00355(11)
C37 0.046(9) 0.037(7) 0.070(10) -0.006(6) -0.015(7) -0.005(6)
Cl1 0.064(2) 0.066(3) 0.143(5) -0.023(3) -0.042(2) -0.013(2)
Cl2 0.063(3) 0.081(4) 0.096(4) 0.020(2) 0.010(2) 0.027(2)
Cl2B 0.0377(6) 0.0266(6) 0.0282(7) 0.0032(3) 0.0141(4) -0.0001(5)
Cl1B 0.0343(6) 0.0628(9) 0.0419(9) -0.0029(4) -0.0127(4) -0.0230(6)
C37B 0.0147(19) 0.028(2) 0.029(2) -0.0038(15) 0.0049(16) -0.0093(16)

loop_
_atom_type_symbol
_atom_type_description
_atom_type_scat_dispersion_real
_atom_type_scat_dispersion_imag
_atom_type_scat_source
C C 0.0033 0.0016 'International Tables Vol C Tables 4.2.6.8 and 6.1.1.4'
H H 0.0000 0.0000 'International Tables Vol C Tables 4.2.6.8 and 6.1.1.4'
N N 0.0061 0.0033 'International Tables Vol C Tables 4.2.6.8 and 6.1.1.4'
O O 0.0106 0.0060 'International Tables Vol C Tables 4.2.6.8 and 6.1.1.4'
Si Si 0.0817 0.0704 'International Tables Vol C Tables 4.2.6.8 and 6.1.1.4'
Cl Cl 0.1484 0.1585 'International Tables Vol C Tables 4.2.6.8 and 6.1.1.4'

loop_
_geom_angle_atom_site_label_1
_geom_angle_atom_site_label_2
_geom_angle_atom_site_label_3
_geom_angle
C2 C1 C6 123.59(10)
C2 C1 H1 118.2
C6 C1 H1 118.2
C1 C2 C3 125.38(10)
C1 C2 H2 117.3
C3 C2 H2 117.3
O12 C3 C2 110.77(9)
O12 C3 C4 106.85(9)
C2 C3 C4 111.34(9)
O12 C3 H3 109.3
C2 C3 H3 109.3
C4 C3 H3 109.3
O11 C4 C3 108.65(9)
O11 C4 C5 111.01(9)
C3 C4 C5 111.12(9)
O11 C4 H4 108.7
C3 C4 H4 108.7
C5 C4 H4 108.7
C9 C5 C4 109.53(9)
C9 C5 C6 111.72(9)
C4 C5 C6 110.88(9)
C9 C5 H5 108.2
C4 C5 H5 108.2
C6 C5 H5 108.2
N13 C6 C1 109.40(9)
N13 C6 C7 111.56(9)
C1 C6 C7 109.42(9)
N13 C6 C5 106.89(8)
C1 C6 C5 108.65(9)
C7 C6 C5 110.84(9)
C8 C7 C6 114.78(9)
C8 C7 H7A 108.6
C6 C7 H7A 108.6
C8 C7 H7B 108.6
C6 C7 H7B 108.6
H7A C7 H7B 107.5
O14 C8 O18 123.73(11)
O14 C8 C7 126.60(10)
O18 C8 C7 109.66(9)
N10 C9 C5 179.20(14)
O17 C15 N13 122.36(10)
O17 C15 C16 121.59(10)
N13 C15 C16 116.04(10)
C15 C16 H16A 109.5
C15 C16 H16B 109.5
H16A C16 H16B 109.5
C15 C16 H16C 109.5
H16A C16 H16C 109.5
H16B C16 H16C 109.5
O18 C19 H19A 109.5
O18 C19 H19B 109.5
H19A C19 H19B 109.5
O18 C19 H19C 109.5
H19A C19 H19C 109.5
H19B C19 H19C 109.5
C22 C21 C23 109.83(12)
C22 C21 C24 108.71(11)
C23 C21 C24 107.74(11)
C22 C21 Si20 111.37(9)
C23 C21 Si20 112.24(9)
C24 C21 Si20 106.79(8)
C21 C22 H22A 109.5
C21 C22 H22B 109.5
H22A C22 H22B 109.5
C21 C22 H22C 109.5
H22A C22 H22C 109.5
H22B C22 H22C 109.5
C21 C23 H23A 109.5
C21 C23 H23B 109.5
H23A C23 H23B 109.5
C21 C23 H23C 109.5
H23A C23 H23C 109.5
H23B C23 H23C 109.5
C21 C24 H24A 109.5
C21 C24 H24B 109.5
H24A C24 H24B 109.5
C21 C24 H24C 109.5
H24A C24 H24C 109.5
H24B C24 H24C 109.5
C26 C25 C30 117.43(11)
C26 C25 Si20 121.76(9)
C30 C25 Si20 120.77(9)
C27 C26 C25 121.27(12)
C27 C26 H26 119.4
C25 C26 H26 119.4
C28 C27 C26 120.20(12)
C28 C27 H27 119.9
C26 C27 H27 119.9
C29 C28 C27 119.51(12)
C29 C28 H28 120.2
C27 C28 H28 120.2
C28 C29 C30 120.29(12)
C28 C29 H29 119.9
C30 C29 H29 119.9
C29 C30 C25 121.29(11)
C29 C30 H30 119.4
C25 C30 H30 119.4
C32 C31 C36 116.70(12)
C32 C31 Si20 123.98(10)
C36 C31 Si20 119.30(9)
C33 C32 C31 121.43(13)
C33 C32 H32 119.3
C31 C32 H32 119.3
C34 C33 C32 120.62(14)
C34 C33 H33 119.7
C32 C33 H33 119.7
C33 C34 C35 119.40(13)
C33 C34 H34 120.3
C35 C34 H34 120.3
C34 C35 C36 120.00(14)
C34 C35 H35 120.0
C36 C35 H35 120.0
C35 C36 C31 121.83(13)
C35 C36 H36 119.1
C31 C36 H36 119.1
C15 N13 C6 123.96(9)
C15 N13 H13N 118.8(11)
C6 N13 H13N 117.0(11)
C4 O11 H11O 107.2(13)
C3 O12 Si20 132.22(7)
C8 O18 C19 115.81(10)
O12 Si20 C31 111.71(5)
O12 Si20 C25 108.42(5)
C31 Si20 C25 107.94(5)
O12 Si20 C21 103.04(5)
C31 Si20 C21 116.13(6)
C25 Si20 C21 109.34(5)
Cl2 C37 Cl1 110.7(7)
Cl2 C37 H37A 109.5
Cl1 C37 H37A 109.5
Cl2 C37 H37B 109.5
Cl1 C37 H37B 109.5
H37A C37 H37B 108.1
Cl2B C37B Cl1B 112.94(19)
Cl2B C37B H37C 109.0
Cl1B C37B H37C 109.0
Cl2B C37B H37D 109.0
Cl1B C37B H37D 109.0
H37C C37B H37D 107.8

loop_
_geom_bond_atom_site_label_1
_geom_bond_atom_site_label_2
_geom_bond_distance
C1 C2 1.3300(16)
C1 C6 1.5171(15)
C1 H1 0.9500
C2 C3 1.5094(16)
C2 H2 0.9500
C3 O12 1.4267(13)
C3 C4 1.5214(15)
C3 H3 1.0000
C4 O11 1.4153(14)
C4 C5 1.5444(15)
C4 H4 1.0000
C5 C9 1.4708(15)
C5 C6 1.5564(15)
C5 H5 1.0000
C6 N13 1.4761(14)
C6 C7 1.5415(15)
C7 C8 1.5099(16)
C7 H7A 0.9900
C7 H7B 0.9900
C8 O14 1.2132(14)
C8 O18 1.3354(14)
C9 N10 1.1477(16)
C15 O17 1.2421(14)
C15 N13 1.3433(15)
C15 C16 1.5036(16)
C16 H16A 0.9800
C16 H16B 0.9800
C16 H16C 0.9800
C19 O18 1.4477(15)
C19 H19A 0.9800
C19 H19B 0.9800
C19 H19C 0.9800
C21 C22 1.5306(18)
C21 C23 1.5363(19)
C21 C24 1.5393(18)
C21 Si20 1.8941(12)
C22 H22A 0.9800
C22 H22B 0.9800
C22 H22C 0.9800
C23 H23A 0.9800
C23 H23B 0.9800
C23 H23C 0.9800
C24 H24A 0.9800
C24 H24B 0.9800
C24 H24C 0.9800
C25 C26 1.4050(16)
C25 C30 1.4072(17)
C25 Si20 1.8814(12)
C26 C27 1.3936(17)
C26 H26 0.9500
C27 C28 1.3925(19)
C27 H27 0.9500
C28 C29 1.3895(18)
C28 H28 0.9500
C29 C30 1.3917(17)
C29 H29 0.9500
C30 H30 0.9500
C31 C32 1.3994(18)
C31 C36 1.4048(18)
C31 Si20 1.8812(12)
C32 C33 1.397(2)
C32 H32 0.9500
C33 C34 1.376(2)
C33 H33 0.9500
C34 C35 1.387(2)
C34 H34 0.9500
C35 C36 1.3935(18)
C35 H35 0.9500
C36 H36 0.9500
N13 H13N 0.842(17)
O11 H11O 0.85(2)
O12 Si20 1.6485(9)
C37 Cl2 1.750(7)
C37 Cl1 1.753(7)
C37 H37A 0.9900
C37 H37B 0.9900
Cl2B C37B 1.760(3)
Cl1B C37B 1.761(3)
C37B H37C 0.9900
C37B H37D 0.9900

loop_
_geom_torsion_atom_site_label_1
_geom_torsion_atom_site_label_2
_geom_torsion_atom_site_label_3
_geom_torsion_atom_site_label_4
_geom_torsion
C6 C1 C2 C3 -4.13(18)
C1 C2 C3 O12 -126.21(12)
C1 C2 C3 C4 -7.46(16)
O12 C3 C4 O11 -76.58(11)
C2 C3 C4 O11 162.34(9)
O12 C3 C4 C5 161.01(9)
C2 C3 C4 C5 39.93(12)
O11 C4 C5 C9 -60.39(12)
C3 C4 C5 C9 60.64(12)
O11 C4 C5 C6 175.86(9)
C3 C4 C5 C6 -63.11(11)
C2 C1 C6 N13 99.09(13)
C2 C1 C6 C7 -138.41(11)
C2 C1 C6 C5 -17.27(14)
C9 C5 C6 N13 168.87(9)
C4 C5 C6 N13 -68.64(11)
C9 C5 C6 C1 -73.16(11)
C4 C5 C6 C1 49.32(11)
C9 C5 C6 C7 47.10(12)
C4 C5 C6 C7 169.58(9)
N13 C6 C7 C8 56.74(12)
C1 C6 C7 C8 -64.46(12)
C5 C6 C7 C8 175.74(9)
C6 C7 C8 O14 -9.25(16)
C6 C7 C8 O18 171.70(9)
C4 C5 C9 N10 19(10)
C6 C5 C9 N10 142(10)
C30 C25 C26 C27 -0.57(18)
Si20 C25 C26 C27 -178.30(10)
C25 C26 C27 C28 0.15(19)
C26 C27 C28 C29 0.4(2)
C27 C28 C29 C30 -0.46(19)
C28 C29 C30 C25 0.03(18)
C26 C25 C30 C29 0.48(17)
Si20 C25 C30 C29 178.23(9)
C36 C31 C32 C33 0.9(2)
Si20 C31 C32 C33 179.44(12)
C31 C32 C33 C34 -1.5(2)
C32 C33 C34 C35 0.7(2)
C33 C34 C35 C36 0.6(2)
C34 C35 C36 C31 -1.2(2)
C32 C31 C36 C35 0.4(2)
Si20 C31 C36 C35 -178.18(11)
O17 C15 N13 C6 0.46(18)
C16 C15 N13 C6 -178.84(11)
C1 C6 N13 C15 177.47(10)
C7 C6 N13 C15 56.26(14)
C5 C6 N13 C15 -65.06(13)
C2 C3 O12 Si20 -68.26(13)
C4 C3 O12 Si20 170.30(8)
O14 C8 O18 C19 4.61(16)
C7 C8 O18 C19 -176.31(10)
C3 O12 Si20 C31 -30.74(12)
C3 O12 Si20 C25 88.08(11)
C3 O12 Si20 C21 -156.10(10)
C32 C31 Si20 O12 -88.41(12)
C36 C31 Si20 O12 90.09(11)
C32 C31 Si20 C25 152.49(11)
C36 C31 Si20 C25 -29.01(11)
C32 C31 Si20 C21 29.35(13)
C36 C31 Si20 C21 -152.15(10)
C26 C25 Si20 O12 -171.17(9)
C30 C25 Si20 O12 11.17(11)
C26 C25 Si20 C31 -50.00(11)
C30 C25 Si20 C31 132.34(9)
C26 C25 Si20 C21 77.18(11)
C30 C25 Si20 C21 -100.48(10)
C22 C21 Si20 O12 -175.57(10)
C23 C21 Si20 O12 60.82(11)
C24 C21 Si20 O12 -57.03(10)
C22 C21 Si20 C31 61.98(11)
C23 C21 Si20 C31 -61.63(11)
C24 C21 Si20 C31 -179.47(9)
C22 C21 Si20 C25 -60.42(11)
C23 C21 Si20 C25 175.97(10)
C24 C21 Si20 C25 58.12(10)
